data_7714189
loop_
_publ_author_name
'Sharp-Bucknall, Lachlan'
'_, Tania'
'Sceney, Marcus'
'Barwise, Lachlan'
'Dutton, Jason Laurence'

_publ_section_title
;
 Electrophilic Activation of Molecular Bromine Mediated by I(III)
;
_journal_name_full 'Dalton Transactions'
_journal_paper_doi 10.1039/D3DT02999A
_journal_year 2023
_chemical_formula_moiety 'C9 H4 F6 I N O7 S'
_chemical_formula_sum 'C9 H4 F6 I N O7 S'
_chemical_formula_weight 511.09
_space_group_crystal_system monoclinic
_space_group_IT_number 14
_space_group_name_Hall '-P 2yn'
_space_group_name_H-M_alt 'P 1 21/n 1'
_atom_sites_solution_hydrogens geom
_atom_sites_solution_primary dual
_audit_creation_date 2023-05-17
_audit_creation_method
;
Olex2 1.5
(compiled 2023.03.06 svn.rbb2c1857 for OlexSys, GUI svn.r6748)
;
_audit_update_record
;
2023-05-17 deposited with the CCDC.	2023-10-12 downloaded from the CCDC.
;
_cell_angle_alpha 90
_cell_angle_beta 91.2460(10)
_cell_angle_gamma 90
_cell_formula_units_Z 4
_cell_length_a 9.58430(10)
_cell_length_b 10.5374(2)
_cell_length_c 15.3990(2)
_cell_measurement_reflns_used 9664
_cell_measurement_temperature 250.00(10)
_cell_measurement_theta_max 71.1010
_cell_measurement_theta_min 4.5910
_cell_volume 1554.83(4)
_computing_cell_refinement 'CrysAlisPro 1.171.40.53 (Rigaku OD, 2019)'
_computing_data_collection 'CrysAlisPro 1.171.40.53 (Rigaku OD, 2019)'
_computing_data_reduction 'CrysAlisPro 1.171.40.53 (Rigaku OD, 2019)'
_computing_molecular_graphics 'Olex2 1.5 (Dolomanov et al., 2009)'
_computing_publication_material 'Olex2 1.5 (Dolomanov et al., 2009)'
_computing_structure_refinement 'SHELXL 2018/3 (Sheldrick, 2015)'
_computing_structure_solution 'ShelXT (Sheldrick, 2015)'
_diffrn_ambient_environment N~2~
_diffrn_ambient_temperature 250.00(10)
_diffrn_detector 'CCD plate'
_diffrn_detector_area_resol_mean 10.0000
_diffrn_detector_type HyPix3000
_diffrn_measured_fraction_theta_full 1.000
_diffrn_measured_fraction_theta_max 0.998
_diffrn_measurement_details
;
List of Runs (angles in degrees, time in seconds):

  # Type    Start    End  Width  t~exp~   \w     \q     \k     \f   Frames
#--------------------------------------------------------------------------
  1  \w    -63.00 -38.00   0.50    0.40    --  -38.50 115.00  34.00   50
  2  \w   -104.00 -48.00   0.50    0.40    --  -38.50-168.00 160.00  112
  3  \w   -104.00 -78.00   0.50    0.40    --  -38.50 168.00 179.00   52
  4  \w    -23.00   2.00   0.50    0.40    --  -38.50 115.00  34.00   50
  5  \w     30.00  78.00   0.50    0.40    --   42.60-115.00 -54.00   96
  6  \w     84.00 109.00   0.50    0.40    --   42.60-168.00 160.00   50
  7  \w     83.00 108.00   0.50    1.02    --  100.00-115.00 -54.00   50
  8  \w    119.00 157.00   0.50    1.02    --  100.00 115.00  34.00   76
  9  \w     86.00 111.00   0.50    1.02    --  100.00 168.00 179.00   50
 10  \w    -54.00 -19.00   0.50    0.40    --  -38.50  54.00   0.00   70
 11  \w    -52.00 -27.00   0.50    0.40    --  -38.50 -43.00 120.00   50
 12  \w    -74.00 -31.00   0.50    0.40    --  -38.50 -32.00-150.00   86
 13  \w    -11.00  23.00   0.50    0.40    --  -38.50  32.00 -90.00   68
 14  \w     -5.00  21.00   0.50    0.40    --  -38.50  54.00   0.00   52
 15  \w    -31.00  27.00   0.50    0.40    --  -38.50  32.00-120.00  116
 16  \w    -99.00 -73.00   0.50    0.40    --  -38.50 -43.00 120.00   52
 17  \w    -73.00 -24.00   0.50    0.40    --  -38.50 -65.00 120.00   98
 18  \w    -11.00  15.00   0.50    0.40    --  -38.50  65.00  30.00   52
 19  \w    -46.00 -15.00   0.50    0.40    --  -38.50  32.00 -90.00   62
 20  \w   -102.00 -77.00   0.50    0.40    --  -38.50 -65.00 120.00   50
 21  \w    -83.00 -32.00   0.50    0.40    --  -38.50 -32.00  30.00  102
 22  \w    -22.00  16.00   0.50    0.40    --   42.60 -32.00 -90.00   76
 23  \w     81.00 107.00   0.50    0.40    --   42.60  32.00   0.00   52
 24  \w      3.00  49.00   0.50    0.40    --   42.60 -43.00  60.00   92
 25  \w      8.00  49.00   0.50    0.40    --   42.60-104.00-150.00   82
 26  \w     20.00  75.00   0.50    0.40    --   42.60-104.00  30.00  110
 27  \w     44.00  69.00   0.50    0.40    --   42.60  32.00   0.00   50
 28  \w     20.00  46.00   0.50    0.40    --   42.60 -32.00 -90.00   52
 29  \w     75.00 101.00   0.50    1.02    --  100.00 -25.00 -90.00   52
 30  \w     33.00  58.00   0.50    1.02    --  100.00 -25.00 -90.00   50
 31  \w    120.00 150.00   0.50    1.02    --  100.00  42.00-120.00   60
 32  \w    126.00 152.00   0.50    1.02    --  100.00 145.00-180.00   52
 33  \w    139.00 164.00   0.50    1.02    --  100.00 145.00 -60.00   50
 34  \w     91.00 133.00   0.50    1.02    --  100.00 145.00 -60.00   84
 35  \w     80.00 119.00   0.50    1.02    --  100.00  68.00  30.00   78
 36  \w     27.00  53.00   0.50    1.02    --  100.00  -8.00  30.00   52
 37  \w     82.00 162.00   0.50    1.02    --  100.00  59.00 -60.00  160
 38  \w    111.00 137.00   0.50    1.02    --  100.00  33.00  60.00   52
 39  \w     80.00 108.00   0.50    1.02    --  100.00-117.00-120.00   56
 40  \w     38.00  85.00   0.50    1.02    --  100.00 -42.00-120.00   94
 41  \w     35.00 106.00   0.50    1.02    --  100.00-117.00 -90.00  142
 42  \w     87.00 113.00   0.50    1.02    --  100.00  42.00-120.00   52
 43  \w    114.00 139.00   0.50    1.02    --  100.00   8.00   0.00   50
 44  \w     35.00 109.00   0.50    1.02    --  100.00-117.00 150.00  148
 45  \w    105.00 136.00   0.50    1.02    --  100.00  96.00-180.00   62
 46  \w     68.00  94.00   0.50    1.02    --  100.00 -96.00 -30.00   52
 47  \w    112.00 137.00   0.50    1.02    --  100.00  96.00  30.00   50
 48  \w     71.00 126.00   0.50    1.02    --  100.00-145.00 150.00  110
 49  \w     33.00  91.00   0.50    1.02    --  100.00 -25.00   0.00  116
 50  \w    142.00 170.00   0.50    1.02    --  100.00  96.00  30.00   56
 51  \w     52.00 124.00   0.50    1.02    --  100.00 -77.00 -60.00  144
 52  \w     38.00  70.00   0.50    1.02    --  100.00-145.00 -60.00   64
 53  \w     65.00 111.00   0.50    1.02    --  100.00 -50.00 -90.00   92
 54  \w    103.00 165.00   0.50    1.02    --  100.00 117.00 -30.00  124
 55  \w     94.00 126.00   0.50    1.02    --  100.00-145.00 -90.00   64
 56  \w    107.00 149.00   0.50    1.02    --  100.00  96.00  60.00   84
 57  \w     72.00 109.00   0.50    1.02    --  100.00 -42.00  60.00   74
 58  \w     42.00  67.00   0.50    1.02    --  100.00 -96.00 -90.00   50
 59  \w     78.00 104.00   0.50    1.02    --  100.00 -96.00 -90.00   52
 60  \w     83.00 112.00   0.50    1.02    --  100.00 -87.00 -30.00   58
 61  \w     91.00 167.00   0.50    1.02    --  100.00  25.00  30.00  152
 62  \w     76.00 112.00   0.50    1.02    --  100.00 -68.00-150.00   72
 63  \w    139.00 164.00   0.50    1.02    --  100.00  68.00  30.00   50
 64  \w     52.00 108.00   0.50    1.02    --  100.00 -50.00   0.00  112
 65  \w     54.00  85.00   0.50    1.02    --  100.00  -8.00  30.00   62
 66  \w     93.00 129.00   0.50    1.02    --  100.00  -8.00  30.00   72
 67  \w    120.00 145.00   0.50    1.02    --  100.00  96.00  90.00   50
 68  \w    113.00 138.00   0.50    1.02    --  100.00  50.00 -30.00   50
 69  \w     72.00 106.00   0.50    1.02    --  100.00 -33.00-120.00   68
 70  \w    139.00 164.00   0.50    1.02    --  100.00 145.00-150.00   50
 71  \w     32.00  57.00   0.50    1.02    --  100.00 -96.00-150.00   50
 72  \w    134.00 159.00   0.50    1.02    --  100.00 117.00 150.00   50
 73  \w     39.00 108.00   0.50    1.02    --  100.00 -33.00  60.00  138
 74  \w     54.00 118.00   0.50    1.02    --  100.00 -68.00  90.00  128
 75  \w     65.00  90.00   0.50    1.02    --  100.00 -54.00  76.98   50
 76  \w     71.00  97.00   0.50    1.02    --  100.00   8.00   0.00   52
 77  \w     73.00  98.00   0.50    1.02    --  100.00-168.00 160.00   50
;
_diffrn_measurement_device 'four-circle diffractometer'
_diffrn_measurement_device_type 'SuperNova, Dual, Cu at home/near, HyPix3000'
_diffrn_measurement_method '\w scans'
_diffrn_orient_matrix_type 'CrysAlisPro convention (1999,Acta A55,543-557)'
_diffrn_orient_matrix_UB_11 -0.0254898000
_diffrn_orient_matrix_UB_12 -0.0243052000
_diffrn_orient_matrix_UB_13 0.0970461000
_diffrn_orient_matrix_UB_21 -0.1586172000
_diffrn_orient_matrix_UB_22 -0.0014355000
_diffrn_orient_matrix_UB_23 -0.0184163000
_diffrn_orient_matrix_UB_31 0.0058780000
_diffrn_orient_matrix_UB_32 -0.1441373000
_diffrn_orient_matrix_UB_33 -0.0161532000
_diffrn_radiation_monochromator mirror
_diffrn_radiation_probe x-ray
_diffrn_radiation_type 'Cu K\a'
_diffrn_radiation_wavelength 1.54184
_diffrn_reflns_av_R_equivalents 0.0929
_diffrn_reflns_av_unetI/netI 0.0455
_diffrn_reflns_Laue_measured_fraction_full 1.000
_diffrn_reflns_Laue_measured_fraction_max 0.998
_diffrn_reflns_limit_h_max 11
_diffrn_reflns_limit_h_min -11
_diffrn_reflns_limit_k_max 10
_diffrn_reflns_limit_k_min -12
_diffrn_reflns_limit_l_max 17
_diffrn_reflns_limit_l_min -18
_diffrn_reflns_number 17226
_diffrn_reflns_point_group_measured_fraction_full 1.000
_diffrn_reflns_point_group_measured_fraction_max 0.998
_diffrn_reflns_theta_full 67.684
_diffrn_reflns_theta_max 71.323
_diffrn_reflns_theta_min 5.086
_diffrn_source 'micro-focus sealed X-ray tube'
_diffrn_source_type 'SuperNova (Cu) X-ray Source'
_exptl_absorpt_coefficient_mu 18.464
_exptl_absorpt_correction_T_max 1.00000
_exptl_absorpt_correction_T_min 0.12945
_exptl_absorpt_correction_type multi-scan
_exptl_absorpt_process_details
;
CrysAlisPro 1.171.40.53 (Rigaku Oxford Diffraction, 2019)
Empirical absorption correction using spherical harmonics,
 implemented in SCALE3 ABSPACK scaling algorithm.
;
_exptl_crystal_colour 'metallic dark yellow'
_exptl_crystal_colour_lustre metallic
_exptl_crystal_colour_modifier dark
_exptl_crystal_colour_primary yellow
_exptl_crystal_density_diffrn 2.183
_exptl_crystal_description needle
_exptl_crystal_F_000 976
_exptl_crystal_size_max 0.35
_exptl_crystal_size_mid 0.08
_exptl_crystal_size_min 0.04
_refine_diff_density_max 2.033
_refine_diff_density_min -1.129
_refine_diff_density_rms 0.128
_refine_ls_extinction_coef 0.00082(14)
_refine_ls_extinction_expression Fc^*^=kFc[1+0.001xFc^2^\l^3^/sin(2\q)]^-1/4^
_refine_ls_extinction_method 'SHELXL-2018/3 (Sheldrick 2018)'
_refine_ls_goodness_of_fit_ref 1.096
_refine_ls_hydrogen_treatment constr
_refine_ls_matrix_type full
_refine_ls_number_parameters 255
_refine_ls_number_reflns 3008
_refine_ls_number_restraints 3
_refine_ls_restrained_S_all 1.095
_refine_ls_R_factor_all 0.0475
_refine_ls_R_factor_gt 0.0449
_refine_ls_shift/su_max 0.001
_refine_ls_shift/su_mean 0.000
_refine_ls_structure_factor_coef Fsqd
_refine_ls_weighting_details 'w=1/[\s^2^(Fo^2^)+(0.0739P)^2^+2.1170P] where P=(Fo^2^+2Fc^2^)/3'
_refine_ls_weighting_scheme calc
_refine_ls_wR_factor_gt 0.1251
_refine_ls_wR_factor_ref 0.1275
_reflns_Friedel_coverage 0.000
_reflns_number_gt 2757
_reflns_number_total 3008
_reflns_threshold_expression 'I > 2\s(I)'
_cod_data_source_file d3dt02999a2.cif
_cod_data_source_block li121
_cod_database_code 7714189
_shelx_shelxl_version_number 2018/3
_chemical_oxdiff_formula 'C4 I S O7 F6 N H4'
_chemical_oxdiff_usercomment '4-nitropifa+ tmsotf'
_shelx_space_group_comment
;
The symmetry employed for this shelxl refinement is uniquely defined
by the following loop, which should always be used as a source of
symmetry information in preference to the above space-group names.
They are only intended as comments.
;
_shelx_estimated_absorpt_t_max 0.525
_shelx_estimated_absorpt_t_min 0.060
_reflns_odcompleteness_completeness 94.65
_reflns_odcompleteness_iscentric 1
_reflns_odcompleteness_theta 74.33
_olex2_refinement_description
;
1. Fixed Uiso
 At 1.2 times of:
  All C(H) groups
2. Restrained distances
 C00O-F00L \\sim C00O-F00M
 with sigma of 0.02
 C00O-F1AB \\sim C00O-F1AC
 with sigma of 0.02
 C00O-F2 \\sim C00O-F2A
 with sigma of 0.02
3. Others
 Sof(F1AC)=Sof(F2A)=Sof(F00M)=1-FVAR(1)
 Sof(F00L)=Sof(F1AB)=Sof(F2)=FVAR(1)
4.a Aromatic/amide H refined with riding coordinates:
 C00E(H00E), C00H(H00H), C00I(H00I), C00L(H00L)
;
_olex2_submission_special_instructions 'No special instructions were received'
_oxdiff_exptl_absorpt_empirical_details
;
Empirical correction (ABSPACK) includes:
- Absorption correction using spherical harmonics
- Frame scaling
;
_oxdiff_exptl_absorpt_empirical_full_max 8.140
_oxdiff_exptl_absorpt_empirical_full_min 0.205

loop_
_space_group_symop_operation_xyz
'x, y, z'
'-x+1/2, y+1/2, -z+1/2'
'-x, -y, -z'
'x-1/2, -y-1/2, z-1/2'

loop_
_atom_site_label
_atom_site_type_symbol
_atom_site_fract_x
_atom_site_fract_y
_atom_site_fract_z
_atom_site_U_iso_or_equiv
_atom_site_adp_type
_atom_site_occupancy
_atom_site_site_symmetry_order
_atom_site_calc_flag
_atom_site_refinement_flags_posn
_atom_site_refinement_flags_adp
_atom_site_refinement_flags_occupancy
_atom_site_disorder_assembly
_atom_site_disorder_group
I001 I 0.81707(3) 0.61661(3) 0.35418(2) 0.04065(18) Uani 1 1 d . . . . .
S002 S 0.91228(17) 0.66019(17) 0.55356(10) 0.0577(4) Uani 1 1 d . . . . .
O003 O 0.8234(4) 0.5946(4) 0.2196(3) 0.0450(9) Uani 1 1 d . . . . .
O004 O 0.7854(5) 0.6347(5) 0.4978(3) 0.0589(11) Uani 1 1 d . . . . .
O005 O 0.8124(5) 0.8056(4) 0.2015(3) 0.0576(10) Uani 1 1 d . . . . .
F006 F 1.0022(6) 0.8696(5) 0.6207(4) 0.0985(17) Uani 1 1 d . . . . .
O007 O 0.1093(5) 0.6695(6) 0.2825(4) 0.0777(15) Uani 1 1 d . . . . .
O008 O 1.0368(5) 0.6472(6) 0.5058(4) 0.0725(13) Uani 1 1 d . . . . .
C009 C 0.6062(5) 0.6630(5) 0.3461(3) 0.0363(10) Uani 1 1 d . . . . .
C00A C 0.3337(5) 0.7234(6) 0.3259(3) 0.0433(11) Uani 1 1 d . . . . .
N00B N 0.1852(5) 0.7551(6) 0.3097(4) 0.0605(14) Uani 1 1 d . . . . .
F00D F 0.7824(6) 0.8566(6) 0.6119(5) 0.116(2) Uani 1 1 d . . . . .
C00E C 0.5094(5) 0.5672(5) 0.3406(4) 0.0472(12) Uani 1 1 d . . . . .
H00E H 0.537378 0.481796 0.343851 0.057 Uiso 1 1 calc R U . . .
F00G F 0.8973(8) 0.8908(5) 0.4969(4) 0.109(2) Uani 1 1 d . . . . .
C00H C 0.3699(6) 0.5986(6) 0.3301(5) 0.0529(14) Uani 1 1 d . . . . .
H00H H 0.301335 0.534916 0.325902 0.063 Uiso 1 1 calc R U . . .
C00I C 0.4284(6) 0.8204(6) 0.3331(4) 0.0496(13) Uani 1 1 d . . . . .
H00I H 0.398730 0.905347 0.331212 0.060 Uiso 1 1 calc R U . . .
O00J O 0.9051(8) 0.6052(6) 0.6373(4) 0.091(2) Uani 1 1 d . . . . .
C00L C 0.5683(5) 0.7912(5) 0.3433(4) 0.0454(12) Uani 1 1 d . . . . .
H00L H 0.636050 0.855471 0.348092 0.054 Uiso 1 1 calc R U . . .
O00M O 0.1469(6) 0.8626(6) 0.3225(6) 0.095(2) Uani 1 1 d . . . . .
C00N C 0.8312(5) 0.7002(6) 0.1758(4) 0.0449(12) Uani 1 1 d . . . . .
C00O C 0.8714(7) 0.6756(7) 0.0823(4) 0.0602(15) Uani 1 1 d D . . . .
C00P C 0.8973(8) 0.8306(8) 0.5718(5) 0.0700(18) Uani 1 1 d . . . . .
F00L F 0.7871(19) 0.600(2) 0.0432(11) 0.117(7) Uani 0.67(4) 1 d D . P A 2
F1AB F 0.9956(17) 0.629(2) 0.0777(17) 0.115(8) Uani 0.67(4) 1 d D . P A 3
F2 F 0.866(3) 0.7818(11) 0.0383(7) 0.105(5) Uani 0.67(4) 1 d D . P A 1
F1AC F 0.958(4) 0.583(4) 0.072(3) 0.104(15) Uani 0.33(4) 1 d D . P A 4
F2A F 0.947(6) 0.768(3) 0.050(3) 0.129(16) Uani 0.33(4) 1 d D . P A 2
F00M F 0.770(2) 0.650(6) 0.031(2) 0.15(2) Uani 0.33(4) 1 d D . P A 3

loop_
_atom_site_aniso_label
_atom_site_aniso_U_11
_atom_site_aniso_U_22
_atom_site_aniso_U_33
_atom_site_aniso_U_23
_atom_site_aniso_U_13
_atom_site_aniso_U_12
I001 0.0263(2) 0.0488(3) 0.0468(2) -0.00110(12) 0.00006(14) 0.00127(11)
S002 0.0543(8) 0.0633(9) 0.0551(8) 0.0049(7) -0.0092(6) -0.0053(7)
O003 0.041(2) 0.041(2) 0.054(2) -0.0034(16) 0.0047(16) -0.0017(16)
O004 0.046(2) 0.083(3) 0.047(2) -0.006(2) -0.0008(18) -0.009(2)
O005 0.060(3) 0.045(2) 0.068(2) -0.0011(19) 0.011(2) -0.0024(19)
F006 0.085(4) 0.099(4) 0.111(4) -0.035(3) -0.005(3) -0.019(3)
O007 0.028(2) 0.107(4) 0.098(4) -0.007(3) 0.002(2) 0.000(2)
O008 0.041(2) 0.092(4) 0.084(3) -0.016(3) -0.005(2) 0.009(2)
C009 0.026(2) 0.040(3) 0.043(2) 0.0003(19) 0.0012(18) -0.0007(19)
C00A 0.030(2) 0.053(3) 0.047(3) 0.001(2) 0.0029(19) 0.007(2)
N00B 0.034(2) 0.078(4) 0.070(3) 0.005(3) 0.007(2) 0.014(3)
F00D 0.076(3) 0.133(5) 0.139(5) -0.055(4) 0.019(3) 0.014(3)
C00E 0.035(3) 0.033(3) 0.074(3) -0.002(2) 0.002(2) 0.000(2)
F00G 0.142(6) 0.071(3) 0.114(4) 0.024(3) -0.005(4) -0.001(3)
C00H 0.033(3) 0.048(3) 0.077(4) -0.004(3) -0.001(3) -0.012(2)
C00I 0.045(3) 0.044(3) 0.061(3) 0.004(2) 0.009(2) 0.010(2)
O00J 0.109(5) 0.098(5) 0.067(3) 0.025(3) -0.025(3) -0.031(3)
C00L 0.037(3) 0.037(3) 0.062(3) -0.002(2) 0.005(2) -0.003(2)
O00M 0.054(3) 0.090(4) 0.143(6) 0.001(4) 0.003(3) 0.030(3)
C00N 0.037(3) 0.046(3) 0.052(3) 0.003(2) 0.003(2) -0.001(2)
C00O 0.054(4) 0.067(4) 0.060(3) 0.004(3) 0.010(3) -0.002(3)
C00P 0.063(4) 0.070(5) 0.078(4) -0.006(4) 0.005(3) 0.000(4)
F00L 0.130(15) 0.146(11) 0.077(8) -0.055(7) 0.012(7) -0.067(10)
F1AB 0.059(6) 0.20(2) 0.085(7) -0.003(13) 0.024(5) 0.034(9)
F2 0.166(13) 0.100(7) 0.051(4) 0.020(4) 0.021(7) 0.012(8)
F1AC 0.14(3) 0.098(18) 0.074(14) 0.009(12) 0.05(2) 0.07(2)
F2A 0.18(3) 0.082(17) 0.13(2) -0.033(13) 0.11(2) -0.074(18)
F00M 0.040(11) 0.33(6) 0.063(11) -0.03(2) -0.012(8) 0.02(2)

loop_
_atom_type_symbol
_atom_type_description
_atom_type_scat_dispersion_real
_atom_type_scat_dispersion_imag
_atom_type_scat_source
C C 0.0181 0.0091 'International Tables Vol C Tables 4.2.6.8 and 6.1.1.4'
H H 0.0000 0.0000 'International Tables Vol C Tables 4.2.6.8 and 6.1.1.4'
N N 0.0311 0.0180 'International Tables Vol C Tables 4.2.6.8 and 6.1.1.4'
O O 0.0492 0.0322 'International Tables Vol C Tables 4.2.6.8 and 6.1.1.4'
F F 0.0727 0.0534 'International Tables Vol C Tables 4.2.6.8 and 6.1.1.4'
S S 0.3331 0.5567 'International Tables Vol C Tables 4.2.6.8 and 6.1.1.4'
I I -0.3257 6.8362 'International Tables Vol C Tables 4.2.6.8 and 6.1.1.4'

loop_
_geom_angle_atom_site_label_1
_geom_angle_atom_site_label_2
_geom_angle_atom_site_label_3
_geom_angle
_geom_angle_site_symmetry_1
_geom_angle_site_symmetry_3
_geom_angle_publ_flag
O003 I001 O004 173.73(15) . . ?
C009 I001 O003 90.94(17) . . ?
C009 I001 O004 83.49(18) . . ?
O004 S002 C00P 101.5(3) . . ?
O008 S002 O004 111.5(3) . . ?
O008 S002 C00P 104.1(4) . . ?
O00J S002 O004 113.2(3) . . ?
O00J S002 O008 119.3(4) . . ?
O00J S002 C00P 104.9(4) . . ?
C00N O003 I001 115.0(3) . . ?
S002 O004 I001 117.0(3) . . ?
C00E C009 I001 119.0(4) . . ?
C00E C009 C00L 122.3(5) . . ?
C00L C009 I001 118.7(4) . . ?
C00H C00A N00B 118.0(5) . . ?
C00H C00A C00I 123.3(5) . . ?
C00I C00A N00B 118.7(5) . . ?
O007 N00B C00A 117.0(5) . . ?
O00M N00B O007 124.4(6) . . ?
O00M N00B C00A 118.6(6) . . ?
C009 C00E H00E 120.6 . . ?
C009 C00E C00H 118.8(5) . . ?
C00H C00E H00E 120.6 . . ?
C00A C00H C00E 118.7(5) . . ?
C00A C00H H00H 120.6 . . ?
C00E C00H H00H 120.6 . . ?
C00A C00I H00I 120.5 . . ?
C00A C00I C00L 118.9(5) . . ?
C00L C00I H00I 120.5 . . ?
C009 C00L H00L 121.0 . . ?
C00I C00L C009 118.0(5) . . ?
C00I C00L H00L 121.0 . . ?
O003 C00N C00O 111.3(5) . . ?
O005 C00N O003 127.6(5) . . ?
O005 C00N C00O 121.1(5) . . ?
F00L C00O C00N 112.5(10) . . ?
F00L C00O F2A 129(2) . . ?
F1AB C00O C00N 111.7(13) . . ?
F2 C00O C00N 109.6(8) . . ?
F1AC C00O C00N 115(2) . . ?
F2A C00O C00N 112.6(14) . . ?
F00M C00O C00N 114.8(17) . . ?
F00M C00O F1AB 125.5(19) . . ?
F006 C00P S002 109.6(6) . . ?
F006 C00P F00G 109.8(7) . . ?
F00D C00P S002 110.5(6) . . ?
F00D C00P F006 107.9(7) . . ?
F00D C00P F00G 109.3(7) . . ?
F00G C00P S002 109.8(6) . . ?

loop_
_geom_bond_atom_site_label_1
_geom_bond_atom_site_label_2
_geom_bond_distance
_geom_bond_site_symmetry_2
_geom_bond_publ_flag
I001 O003 2.088(4) . ?
I001 O004 2.247(4) . ?
I001 C009 2.081(5) . ?
S002 O004 1.498(5) . ?
S002 O008 1.422(5) . ?
S002 O00J 1.417(6) . ?
S002 C00P 1.824(8) . ?
O003 C00N 1.305(7) . ?
O005 C00N 1.195(7) . ?
F006 C00P 1.309(9) . ?
O007 N00B 1.226(8) . ?
C009 C00E 1.373(7) . ?
C009 C00L 1.398(7) . ?
C00A N00B 1.478(7) . ?
C00A C00H 1.362(8) . ?
C00A C00I 1.370(8) . ?
N00B O00M 1.208(8) . ?
F00D C00P 1.304(9) . ?
C00E H00E 0.9400 . ?
C00E C00H 1.384(8) . ?
F00G C00P 1.316(10) . ?
C00H H00H 0.9400 . ?
C00I H00I 0.9400 . ?
C00I C00L 1.381(8) . ?
C00L H00L 0.9400 . ?
C00N C00O 1.521(8) . ?
C00O F00L 1.274(11) . ?
C00O F1AB 1.291(13) . ?
C00O F2 1.309(11) . ?
C00O F1AC 1.296(17) . ?
C00O F2A 1.321(15) . ?
C00O F00M 1.269(17) . ?

loop_
_geom_torsion_atom_site_label_1
_geom_torsion_atom_site_label_2
_geom_torsion_atom_site_label_3
_geom_torsion_atom_site_label_4
_geom_torsion
_geom_torsion_site_symmetry_1
_geom_torsion_site_symmetry_2
_geom_torsion_site_symmetry_3
_geom_torsion_site_symmetry_4
_geom_torsion_publ_flag
I001 O003 C00N O005 -13.3(8) . . . . ?
I001 O003 C00N C00O 165.8(4) . . . . ?
I001 C009 C00E C00H -176.2(5) . . . . ?
I001 C009 C00L C00I 176.5(4) . . . . ?
O003 C00N C00O F00L 57.0(14) . . . . ?
O003 C00N C00O F1AB -64.9(15) . . . . ?
O003 C00N C00O F2 174.2(12) . . . . ?
O003 C00N C00O F1AC -35(3) . . . . ?
O003 C00N C00O F2A -147(3) . . . . ?
O003 C00N C00O F00M 86(3) . . . . ?
O004 S002 C00P F006 179.8(5) . . . . ?
O004 S002 C00P F00D 61.1(6) . . . . ?
O004 S002 C00P F00G -59.5(6) . . . . ?
O005 C00N C00O F00L -123.8(14) . . . . ?
O005 C00N C00O F1AB 114.3(15) . . . . ?
O005 C00N C00O F2 -6.6(14) . . . . ?
O005 C00N C00O F1AC 144(3) . . . . ?
O005 C00N C00O F2A 32(3) . . . . ?
O005 C00N C00O F00M -95(3) . . . . ?
O008 S002 O004 I001 -9.9(4) . . . . ?
O008 S002 C00P F006 -64.3(6) . . . . ?
O008 S002 C00P F00D 177.0(6) . . . . ?
O008 S002 C00P F00G 56.4(6) . . . . ?
C009 C00E C00H C00A -0.2(9) . . . . ?
C00A C00I C00L C009 -0.4(8) . . . . ?
N00B C00A C00H C00E 176.6(6) . . . . ?
N00B C00A C00I C00L -176.3(5) . . . . ?
C00E C009 C00L C00I -1.0(8) . . . . ?
C00H C00A N00B O007 -15.4(8) . . . . ?
C00H C00A N00B O00M 165.7(7) . . . . ?
C00H C00A C00I C00L 1.5(9) . . . . ?
C00I C00A N00B O007 162.5(6) . . . . ?
C00I C00A N00B O00M -16.3(9) . . . . ?
C00I C00A C00H C00E -1.2(10) . . . . ?
O00J S002 O004 I001 -147.7(4) . . . . ?
O00J S002 C00P F006 61.8(7) . . . . ?
O00J S002 C00P F00D -56.9(7) . . . . ?
O00J S002 C00P F00G -177.5(6) . . . . ?
C00L C009 C00E C00H 1.3(9) . . . . ?
C00P S002 O004 I001 100.4(4) . . . . ?
